data_4110140
loop_
_publ_author_name
'Christer B. Aaker\"oy'
'Meg Fasulo'
'Nate Schultheiss'
'John Desper'
'Curtis Moore'

_publ_section_title
;
 Structural Competition between Hydrogen Bonds and Halogen Bonds
;
_journal_name_full 'Journal of the American Chemical Society'
_journal_page_first 13772
_journal_page_last 13773
_journal_paper_doi 10.1021/ja073201c
_journal_volume 129
_journal_year 2007
_chemical_formula_moiety 'C7 H2 F4 I N O'
_chemical_formula_sum 'C7 H2 F4 I N O'
_chemical_formula_weight 319.00
_chemical_name_systematic
;
NSoximeI 4-I-F4-PhCH=NOH
;
_space_group_IT_number 14
_symmetry_cell_setting monoclinic
_symmetry_space_group_name_Hall '-P 2yn'
_symmetry_space_group_name_H-M 'P 1 21/n 1'
_atom_sites_solution_hydrogens geom
_atom_sites_solution_primary direct
_atom_sites_solution_secondary difmap
_audit_creation_method SHELXL-97
_cell_angle_alpha 90.00
_cell_angle_beta 93.9030(10)
_cell_angle_gamma 90.00
_cell_formula_units_Z 4
_cell_length_a 4.38850(10)
_cell_length_b 6.00010(10)
_cell_length_c 31.9307(7)
_cell_measurement_temperature 143(2)
_cell_volume 838.83(3)
_computing_cell_refinement 'Bruker XSCANS'
_computing_data_collection 'Bruker XSCANS'
_computing_data_reduction 'Bruker SHELXTL'
_computing_molecular_graphics 'Bruker SHELXTL'
_computing_publication_material 'Bruker SHELXTL'
_computing_structure_refinement 'SHELXL-97 (Sheldrick, 1997)'
_computing_structure_solution 'SHELXS-97 (Sheldrick, 1990)'
_diffrn_ambient_temperature 143(2)
_diffrn_measured_fraction_theta_full 0.996
_diffrn_measured_fraction_theta_max 0.996
_diffrn_measurement_device_type 'CCD area detector'
_diffrn_measurement_method 'phi and omega scans'
_diffrn_radiation_monochromator graphite
_diffrn_radiation_source 'fine-focus sealed tube'
_diffrn_radiation_type MoK\a
_diffrn_radiation_wavelength 0.71073
_diffrn_reflns_av_R_equivalents 0.0230
_diffrn_reflns_av_sigmaI/netI 0.0114
_diffrn_reflns_limit_h_max 5
_diffrn_reflns_limit_h_min -5
_diffrn_reflns_limit_k_max 7
_diffrn_reflns_limit_k_min -7
_diffrn_reflns_limit_l_max 40
_diffrn_reflns_limit_l_min -40
_diffrn_reflns_number 19136
_diffrn_reflns_theta_full 27.14
_diffrn_reflns_theta_max 27.14
_diffrn_reflns_theta_min 3.46
_exptl_absorpt_coefficient_mu 3.848
_exptl_absorpt_correction_T_max 1.000
_exptl_absorpt_correction_T_min 0.916
_exptl_absorpt_correction_type multi-scan
_exptl_absorpt_process_details SADABS
_exptl_crystal_colour colorless
_exptl_crystal_density_diffrn 2.526
_exptl_crystal_description plate
_exptl_crystal_F_000 592
_exptl_crystal_size_max 0.20
_exptl_crystal_size_mid 0.15
_exptl_crystal_size_min 0.15
_refine_diff_density_max 1.135
_refine_diff_density_min -0.767
_refine_diff_density_rms 0.090
_refine_ls_extinction_method none
_refine_ls_goodness_of_fit_ref 1.252
_refine_ls_hydrogen_treatment mixed
_refine_ls_matrix_type full
_refine_ls_number_parameters 130
_refine_ls_number_reflns 1865
_refine_ls_number_restraints 0
_refine_ls_restrained_S_all 1.252
_refine_ls_R_factor_all 0.0276
_refine_ls_R_factor_gt 0.0254
_refine_ls_shift/su_max 0.002
_refine_ls_shift/su_mean 0.000
_refine_ls_structure_factor_coef Fsqd
_refine_ls_weighting_details 'calc w=1/[\s^2^(Fo^2^)+(0.0050P)^2^+2.5000P] where P=(Fo^2^+2Fc^2^)/3'
_refine_ls_weighting_scheme calc
_refine_ls_wR_factor_gt 0.0485
_refine_ls_wR_factor_ref 0.0495
_reflns_number_gt 1766
_reflns_number_total 1865
_reflns_threshold_expression >2sigma(I)
_cod_data_source_file ja073201csi20070506_021240_2.cif
_cod_data_source_block 4
_cod_database_code 4110140

loop_
_symmetry_equiv_pos_as_xyz
'x, y, z'
'-x+1/2, y+1/2, -z+1/2'
'-x, -y, -z'
'x-1/2, -y-1/2, z-1/2'

loop_
_atom_site_label
_atom_site_type_symbol
_atom_site_fract_x
_atom_site_fract_y
_atom_site_fract_z
_atom_site_U_iso_or_equiv
_atom_site_adp_type
_atom_site_occupancy
_atom_site_symmetry_multiplicity
_atom_site_calc_flag
_atom_site_refinement_flags
I1 I 1.02658(5) 0.62205(4) 0.722067(7) 0.02956(8) Uani 1 1 d .
C11 C 0.5875(7) 0.3588(6) 0.58546(10) 0.0240(7) Uani 1 1 d .
C12 C 0.5083(7) 0.5642(5) 0.60251(11) 0.0237(7) Uani 1 1 d .
F12 F 0.3042(5) 0.6980(3) 0.58180(7) 0.0332(5) Uani 1 1 d .
C13 C 0.6321(7) 0.6367(5) 0.64074(10) 0.0225(6) Uani 1 1 d .
F13 F 0.5458(5) 0.8361(3) 0.65468(6) 0.0291(4) Uani 1 1 d .
C14 C 0.8419(7) 0.5098(5) 0.66444(10) 0.0205(6) Uani 1 1 d .
C15 C 0.9261(7) 0.3083(5) 0.64799(10) 0.0228(7) Uani 1 1 d .
F15 F 1.1329(5) 0.1799(3) 0.66937(6) 0.0330(5) Uani 1 1 d .
C16 C 0.8046(8) 0.2370(5) 0.60963(10) 0.0231(7) Uani 1 1 d .
F16 F 0.8984(5) 0.0408(3) 0.59500(6) 0.0310(5) Uani 1 1 d .
C17 C 0.4624(8) 0.2694(6) 0.54549(11) 0.0301(8) Uani 1 1 d .
H17A H 0.5451 0.1364 0.5348 0.036 Uiso 1 1 calc R
N17 N 0.2415(7) 0.3683(5) 0.52452(9) 0.0316(7) Uani 1 1 d .
O17 O 0.1588(7) 0.2550(5) 0.48761(8) 0.0398(7) Uani 1 1 d .
H17 H -0.001(10) 0.351(8) 0.4765(13) 0.048 Uiso 1 1 d .

loop_
_atom_site_aniso_label
_atom_site_aniso_U_11
_atom_site_aniso_U_22
_atom_site_aniso_U_33
_atom_site_aniso_U_23
_atom_site_aniso_U_13
_atom_site_aniso_U_12
I1 0.02787(12) 0.03174(13) 0.02881(12) -0.00235(10) -0.00005(8) -0.00035(10)
C11 0.0258(16) 0.0190(15) 0.0273(16) 0.0015(14) 0.0030(13) -0.0011(14)
C12 0.0199(15) 0.0195(15) 0.0317(17) 0.0053(13) 0.0004(13) 0.0047(12)
F12 0.0333(11) 0.0253(10) 0.0396(12) -0.0001(9) -0.0081(9) 0.0133(9)
C13 0.0227(15) 0.0137(14) 0.0319(16) 0.0000(13) 0.0082(13) 0.0029(13)
F13 0.0334(11) 0.0164(9) 0.0380(11) -0.0032(8) 0.0056(9) 0.0085(8)
C14 0.0181(15) 0.0193(15) 0.0246(16) 0.0002(12) 0.0042(12) 0.0015(12)
C15 0.0204(15) 0.0188(15) 0.0296(17) 0.0065(13) 0.0040(13) 0.0046(12)
F15 0.0343(11) 0.0256(11) 0.0383(11) 0.0035(9) -0.0040(9) 0.0153(9)
C16 0.0272(17) 0.0144(14) 0.0285(17) 0.0009(13) 0.0088(13) 0.0045(13)
F16 0.0408(12) 0.0174(9) 0.0355(11) -0.0026(8) 0.0070(9) 0.0095(9)
C17 0.038(2) 0.0206(16) 0.0319(18) 0.0005(14) 0.0018(15) -0.0023(15)
N17 0.0409(17) 0.0280(15) 0.0257(14) -0.0015(13) 0.0001(12) -0.0044(14)
O17 0.0499(17) 0.0351(15) 0.0331(14) -0.0075(12) -0.0068(12) -0.0005(13)

loop_
_atom_type_symbol
_atom_type_description
_atom_type_scat_dispersion_real
_atom_type_scat_dispersion_imag
_atom_type_scat_source
C C 0.0033 0.0016 'International Tables Vol C Tables 4.2.6.8 and 6.1.1.4'
H H 0.0000 0.0000 'International Tables Vol C Tables 4.2.6.8 and 6.1.1.4'
N N 0.0061 0.0033 'International Tables Vol C Tables 4.2.6.8 and 6.1.1.4'
O O 0.0106 0.0060 'International Tables Vol C Tables 4.2.6.8 and 6.1.1.4'
F F 0.0171 0.0103 'International Tables Vol C Tables 4.2.6.8 and 6.1.1.4'
I I -0.4742 1.8119 'International Tables Vol C Tables 4.2.6.8 and 6.1.1.4'

loop_
_geom_angle_atom_site_label_1
_geom_angle_atom_site_label_2
_geom_angle_atom_site_label_3
_geom_angle
C16 C11 C12 115.2(3)
C16 C11 C17 119.7(3)
C12 C11 C17 125.2(3)
F12 C12 C13 117.3(3)
F12 C12 C11 120.6(3)
C13 C12 C11 122.1(3)
F13 C13 C12 118.3(3)
F13 C13 C14 120.2(3)
C12 C13 C14 121.4(3)
C15 C14 C13 117.5(3)
C15 C14 I1 121.6(2)
C13 C14 I1 120.9(2)
F15 C15 C16 119.0(3)
F15 C15 C14 120.0(3)
C16 C15 C14 121.1(3)
F16 C16 C15 118.4(3)
F16 C16 C11 118.8(3)
C15 C16 C11 122.8(3)
N17 C17 C11 120.8(3)
N17 C17 H17A 119.6
C11 C17 H17A 119.6
C17 N17 O17 111.1(3)
N17 O17 H17 99(3)

loop_
_geom_bond_atom_site_label_1
_geom_bond_atom_site_label_2
_geom_bond_distance
I1 C14 2.072(3)
C11 C16 1.392(5)
C11 C12 1.400(5)
C11 C17 1.457(5)
C12 F12 1.343(4)
C12 C13 1.373(5)
C13 F13 1.340(4)
C13 C14 1.380(4)
C14 C15 1.378(4)
C15 F15 1.342(4)
C15 C16 1.371(5)
C16 F16 1.341(4)
C17 N17 1.285(5)
C17 H17A 0.9500
N17 O17 1.387(4)
O17 H17 0.96(5)

loop_
_geom_hbond_atom_site_label_D
_geom_hbond_atom_site_label_H
_geom_hbond_atom_site_label_A
_geom_hbond_distance_DH
_geom_hbond_distance_HA
_geom_hbond_distance_DA
_geom_hbond_angle_DHA
_geom_hbond_site_symmetry_A
O17 H17 N17 0.96(5) 1.99(5) 2.872(4) 153(4) 3_566

loop_
_geom_torsion_atom_site_label_1
_geom_torsion_atom_site_label_2
_geom_torsion_atom_site_label_3
_geom_torsion_atom_site_label_4
_geom_torsion
C16 C11 C12 F12 179.1(3)
C17 C11 C12 F12 -0.6(5)
C16 C11 C12 C13 -1.3(5)
C17 C11 C12 C13 179.0(3)
F12 C12 C13 F13 -0.9(4)
C11 C12 C13 F13 179.5(3)
F12 C12 C13 C14 179.5(3)
C11 C12 C13 C14 -0.1(5)
F13 C13 C14 C15 -178.7(3)
C12 C13 C14 C15 1.0(5)
F13 C13 C14 I1 0.3(4)
C12 C13 C14 I1 180.0(2)
C13 C14 C15 F15 178.9(3)
I1 C14 C15 F15 -0.1(4)
C13 C14 C15 C16 -0.3(5)
I1 C14 C15 C16 -179.3(2)
F15 C15 C16 F16 -0.1(5)
C14 C15 C16 F16 179.1(3)
F15 C15 C16 C11 179.6(3)
C14 C15 C16 C11 -1.2(5)
C12 C11 C16 F16 -178.4(3)
C17 C11 C16 F16 1.3(5)
C12 C11 C16 C15 2.0(5)
C17 C11 C16 C15 -178.3(3)
C16 C11 C17 N17 173.4(3)
C12 C11 C17 N17 -6.9(5)
C11 C17 N17 O17 -180.0(3)

loop_
_cod_related_entry_id
_cod_related_entry_database
_cod_related_entry_code
1 ChemSpider 21197219
